data_7158904
loop_
_publ_author_name
'Singh, Shashank'
'Singh, Ravi P.'

_publ_section_title
;
 Visible-light-induced alkylation of 2-iminochromene
;
_journal_name_full 'Organic &amp; Biomolecular Chemistry'
_journal_paper_doi 10.1039/D2OB01584F
_journal_year 2022
_chemical_formula_moiety 'C14 H16 N2 O'
_chemical_formula_sum 'C14 H16 N2 O'
_chemical_formula_weight 228.29
_space_group_crystal_system triclinic
_space_group_IT_number 2
_space_group_name_Hall '-P 1'
_space_group_name_H-M_alt 'P -1'
_atom_sites_solution_hydrogens geom
_audit_creation_method SHELXL-2019/1
_audit_update_record
;
2022-05-24 deposited with the CCDC.	2022-09-16 downloaded from the CCDC.
;
_cell_angle_alpha 72.066(2)
_cell_angle_beta 79.913(2)
_cell_angle_gamma 73.870(2)
_cell_formula_units_Z 2
_cell_length_a 6.7152(3)
_cell_length_b 8.4818(3)
_cell_length_c 12.1254(5)
_cell_measurement_reflns_used 6697
_cell_measurement_temperature 273(2)
_cell_measurement_theta_max 28.22
_cell_measurement_theta_min 2.60
_cell_volume 628.16(5)
_computing_cell_refinement 'Bruker SAINT'
_computing_data_collection 'Bruker APEX2'
_computing_data_reduction 'Bruker SAINT'
_computing_molecular_graphics 'Bruker SHELXTL'
_computing_publication_material 'Bruker SHELXTL'
_computing_structure_refinement 'SHELXL-2019/1 (Sheldrick, 2019)'
_computing_structure_solution 'SHELXS-97 (Sheldrick 2008)'
_diffrn_ambient_temperature 273(2)
_diffrn_measured_fraction_theta_full 0.993
_diffrn_measured_fraction_theta_max 0.989
_diffrn_measurement_device_type 'Bruker APEX-II CCD'
_diffrn_measurement_method '\f and \w scans'
_diffrn_radiation_type MoK\a
_diffrn_radiation_wavelength 0.71073
_diffrn_reflns_av_R_equivalents 0.0404
_diffrn_reflns_av_unetI/netI 0.0268
_diffrn_reflns_Laue_measured_fraction_full 0.993
_diffrn_reflns_Laue_measured_fraction_max 0.989
_diffrn_reflns_limit_h_max 8
_diffrn_reflns_limit_h_min -8
_diffrn_reflns_limit_k_max 11
_diffrn_reflns_limit_k_min -11
_diffrn_reflns_limit_l_max 16
_diffrn_reflns_limit_l_min -16
_diffrn_reflns_number 17277
_diffrn_reflns_point_group_measured_fraction_full 0.993
_diffrn_reflns_point_group_measured_fraction_max 0.989
_diffrn_reflns_theta_full 25.242
_diffrn_reflns_theta_max 28.329
_diffrn_reflns_theta_min 1.774
_exptl_absorpt_coefficient_mu 0.077
_exptl_crystal_colour White
_exptl_crystal_density_diffrn 1.207
_exptl_crystal_description Block
_exptl_crystal_F_000 244
_refine_diff_density_max 0.230
_refine_diff_density_min -0.156
_refine_diff_density_rms 0.031
_refine_ls_extinction_method none
_refine_ls_goodness_of_fit_ref 0.912
_refine_ls_hydrogen_treatment constr
_refine_ls_matrix_type full
_refine_ls_number_parameters 157
_refine_ls_number_reflns 3100
_refine_ls_number_restraints 0
_refine_ls_restrained_S_all 0.912
_refine_ls_R_factor_all 0.0581
_refine_ls_R_factor_gt 0.0467
_refine_ls_shift/su_max 0.024
_refine_ls_shift/su_mean 0.004
_refine_ls_structure_factor_coef Fsqd
_refine_ls_weighting_details 'w=1/[\s^2^(Fo^2^)+(0.2000P)^2^] where P=(Fo^2^+2Fc^2^)/3'
_refine_ls_weighting_scheme calc
_refine_ls_wR_factor_gt 0.1918
_refine_ls_wR_factor_ref 0.2172
_reflns_Friedel_coverage 0.000
_reflns_number_gt 2523
_reflns_number_total 3100
_reflns_threshold_expression 'I > 2\s(I)'
_cod_data_source_file d2ob01584f2.cif
_cod_data_source_block fdfd_0m_a
_cod_database_code 7158904
_shelx_shelxl_version_number 2019/1
_shelx_space_group_comment
;
The symmetry employed for this shelxl refinement is uniquely defined
by the following loop, which should always be used as a source of
symmetry information in preference to the above space-group names.
They are only intended as comments.
;

loop_
_space_group_symop_operation_xyz
'x, y, z'
'-x, -y, -z'

loop_
_atom_site_label
_atom_site_type_symbol
_atom_site_fract_x
_atom_site_fract_y
_atom_site_fract_z
_atom_site_U_iso_or_equiv
_atom_site_adp_type
_atom_site_occupancy
_atom_site_site_symmetry_order
_atom_site_calc_flag
_atom_site_refinement_flags_posn
_atom_site_refinement_flags_adp
_atom_site_refinement_flags_occupancy
_atom_site_disorder_assembly
_atom_site_disorder_group
O001 O 0.24118(13) 0.81923(13) 0.73678(8) 0.0465(3) Uani 1 1 d . . . . .
N2 N 0.20904(17) 0.94220(19) 0.87901(11) 0.0547(4) Uani 1 1 d . . . . .
H2A H 0.077185 0.961218 0.876023 0.066 Uiso 1 1 calc R U . . .
H2B H 0.254529 0.975352 0.928010 0.066 Uiso 1 1 calc R U . . .
N1 N 0.73246(19) 0.9491(2) 0.91073(13) 0.0622(4) Uani 1 1 d . . . . .
C004 C 0.35032(19) 0.79820(16) 0.63099(10) 0.0406(3) Uani 1 1 d . . . . .
C005 C 0.55475(17) 0.82289(15) 0.79949(10) 0.0377(3) Uani 1 1 d . . . . .
C006 C 0.65082(17) 0.89076(17) 0.86279(11) 0.0431(3) Uani 1 1 d . . . . .
C007 C 0.56646(18) 0.75438(15) 0.61674(10) 0.0387(3) Uani 1 1 d . . . . .
C008 C 0.34338(18) 0.86106(16) 0.80743(10) 0.0399(3) Uani 1 1 d . . . . .
C009 C 0.68770(17) 0.71826(15) 0.71924(10) 0.0375(3) Uani 1 1 d . . . . .
H009 H 0.812877 0.762142 0.689398 0.045 Uiso 1 1 calc R U . . .
C00A C 0.6598(2) 0.74809(18) 0.50510(11) 0.0483(4) Uani 1 1 d . . . . .
H00A H 0.804257 0.724135 0.491221 0.058 Uiso 1 1 calc R U . . .
C00B C 0.2296(2) 0.82613(18) 0.54242(12) 0.0493(4) Uani 1 1 d . . . . .
H00B H 0.085003 0.852317 0.555648 0.059 Uiso 1 1 calc R U . . .
C00C C 0.7612(2) 0.52366(17) 0.78169(12) 0.0476(4) Uani 1 1 d . . . . .
C00D C 0.3264(3) 0.8146(2) 0.43413(12) 0.0558(4) Uani 1 1 d . . . . .
H00D H 0.247139 0.832310 0.373819 0.067 Uiso 1 1 calc R U . . .
C00E C 0.5424(3) 0.7766(2) 0.41513(12) 0.0552(4) Uani 1 1 d . . . . .
H00E H 0.607834 0.770404 0.341832 0.066 Uiso 1 1 calc R U . . .
C00F C 0.5773(3) 0.4411(2) 0.82419(16) 0.0651(4) Uani 1 1 d . . . . .
H00C H 0.508199 0.450250 0.758787 0.098 Uiso 1 1 calc R U . . .
H00F H 0.481507 0.498131 0.876402 0.098 Uiso 1 1 calc R U . . .
H00G H 0.626292 0.322939 0.864189 0.098 Uiso 1 1 calc R U . . .
C00G C 0.8788(3) 0.5022(2) 0.88438(15) 0.0661(5) Uani 1 1 d . . . . .
H00H H 0.783644 0.545352 0.943188 0.099 Uiso 1 1 calc R U . . .
H00I H 0.985678 0.564453 0.858245 0.099 Uiso 1 1 calc R U . . .
H00J H 0.941029 0.383485 0.916251 0.099 Uiso 1 1 calc R U . . .
C00H C 0.9121(3) 0.4354(2) 0.69598(17) 0.0683(5) Uani 1 1 d . . . . .
H00K H 0.967512 0.318108 0.735521 0.102 Uiso 1 1 calc R U . . .
H00L H 1.024049 0.491718 0.665943 0.102 Uiso 1 1 calc R U . . .
H00M H 0.839269 0.441339 0.632865 0.102 Uiso 1 1 calc R U . . .

loop_
_atom_site_aniso_label
_atom_site_aniso_U_11
_atom_site_aniso_U_22
_atom_site_aniso_U_33
_atom_site_aniso_U_23
_atom_site_aniso_U_13
_atom_site_aniso_U_12
O001 0.0353(5) 0.0696(6) 0.0452(5) -0.0275(4) -0.0025(4) -0.0174(4)
N2 0.0332(6) 0.0840(9) 0.0581(7) -0.0422(7) -0.0003(5) -0.0090(5)
N1 0.0451(6) 0.0864(10) 0.0759(9) -0.0517(8) -0.0073(6) -0.0146(6)
C004 0.0435(6) 0.0457(6) 0.0386(6) -0.0156(5) -0.0044(5) -0.0152(5)
C005 0.0354(6) 0.0458(6) 0.0373(6) -0.0177(5) -0.0043(4) -0.0107(5)
C006 0.0345(6) 0.0566(8) 0.0454(7) -0.0258(6) -0.0020(5) -0.0101(5)
C007 0.0428(6) 0.0408(6) 0.0371(6) -0.0164(5) -0.0030(5) -0.0117(5)
C008 0.0373(6) 0.0497(7) 0.0388(6) -0.0185(5) -0.0034(4) -0.0131(5)
C009 0.0337(6) 0.0461(6) 0.0377(6) -0.0189(5) -0.0016(4) -0.0102(5)
C00A 0.0539(8) 0.0536(7) 0.0415(7) -0.0205(6) 0.0013(5) -0.0148(6)
C00B 0.0501(7) 0.0568(8) 0.0479(7) -0.0151(6) -0.0139(6) -0.0171(6)
C00C 0.0486(7) 0.0462(7) 0.0483(7) -0.0161(6) -0.0101(6) -0.0048(6)
C00D 0.0730(10) 0.0592(8) 0.0446(7) -0.0152(6) -0.0185(6) -0.0217(7)
C00E 0.0751(10) 0.0613(9) 0.0360(7) -0.0199(6) -0.0028(6) -0.0215(7)
C00F 0.0730(10) 0.0527(8) 0.0693(10) -0.0097(7) -0.0069(8) -0.0224(8)
C00G 0.0703(10) 0.0644(9) 0.0612(10) -0.0164(8) -0.0267(8) -0.0010(8)
C00H 0.0681(10) 0.0580(9) 0.0732(10) -0.0313(8) -0.0054(8) 0.0075(8)

loop_
_atom_type_symbol
_atom_type_description
_atom_type_scat_dispersion_real
_atom_type_scat_dispersion_imag
_atom_type_scat_source
C C 0.0033 0.0016 'International Tables Vol C Tables 4.2.6.8 and 6.1.1.4'
H H 0.0000 0.0000 'International Tables Vol C Tables 4.2.6.8 and 6.1.1.4'
N N 0.0061 0.0033 'International Tables Vol C Tables 4.2.6.8 and 6.1.1.4'
O O 0.0106 0.0060 'International Tables Vol C Tables 4.2.6.8 and 6.1.1.4'

loop_
_geom_angle_atom_site_label_1
_geom_angle_atom_site_label_2
_geom_angle_atom_site_label_3
_geom_angle
_geom_angle_site_symmetry_1
_geom_angle_site_symmetry_3
_geom_angle_publ_flag
C008 O001 C004 116.57(9) . . ?
O001 C004 C00B 115.76(12) . . ?
O001 C004 C007 121.45(10) . . ?
C00B C004 C007 122.78(12) . . ?
C008 C005 C006 118.39(10) . . ?
C008 C005 C009 121.62(10) . . ?
C006 C005 C009 119.90(9) . . ?
N1 C006 C005 177.55(15) . . ?
C00A C007 C004 116.68(11) . . ?
C00A C007 C009 123.63(11) . . ?
C004 C007 C009 119.69(10) . . ?
N2 C008 O001 111.09(10) . . ?
N2 C008 C005 127.67(11) . . ?
O001 C008 C005 121.24(11) . . ?
C007 C009 C005 107.18(9) . . ?
C007 C009 C00C 113.56(9) . . ?
C005 C009 C00C 113.74(10) . . ?
C00E C00A C007 121.48(13) . . ?
C00D C00B C004 119.06(13) . . ?
C00F C00C C00H 109.57(13) . . ?
C00F C00C C00G 109.95(14) . . ?
C00H C00C C00G 107.99(12) . . ?
C00F C00C C009 111.23(11) . . ?
C00H C00C C009 108.92(12) . . ?
C00G C00C C009 109.10(12) . . ?
C00B C00D C00E 119.97(12) . . ?
C00D C00E C00A 119.94(13) . . ?

loop_
_geom_bond_atom_site_label_1
_geom_bond_atom_site_label_2
_geom_bond_distance
_geom_bond_site_symmetry_2
_geom_bond_publ_flag
O001 C008 1.3635(14) . ?
O001 C004 1.3976(15) . ?
N2 C008 1.3376(16) . ?
N1 C006 1.1502(16) . ?
C004 C00B 1.3817(17) . ?
C004 C007 1.3880(17) . ?
C005 C008 1.3583(16) . ?
C005 C006 1.4101(15) . ?
C005 C009 1.5228(16) . ?
C007 C00A 1.3990(17) . ?
C007 C009 1.5108(16) . ?
C009 C00C 1.5652(18) . ?
C00A C00E 1.3792(19) . ?
C00B C00D 1.379(2) . ?
C00C C00F 1.521(2) . ?
C00C C00H 1.535(2) . ?
C00C C00G 1.527(2) . ?
C00D C00E 1.389(2) . ?
